data_7013433
loop_
_publ_author_name
'Sengupta, Suman'
'Gangopadhyay, Jaydip'
'Chakravorty, Animesh'

_publ_section_title
;
 Tertiary phosphine binding to pyridylazole chelated rhenium via
 substitution in phosphine oxide precursors: geometrical preference,
 twin isomerization and effects of diphosphine spacer length and metal
 oxidation state
;
_journal_issue 24
_journal_name_full 'Dalton Transactions'
_journal_page_first 4635
_journal_paper_doi 10.1039/b307834e
_journal_year 2003
_chemical_formula_sum 'C20 H19 Cl3 N2 O P Re S'
_chemical_formula_weight 658.95
_chemical_name_systematic
;
?
;
_space_group_IT_number 4
_symmetry_cell_setting monoclinic
_symmetry_space_group_name_Hall 'P 2yb'
_symmetry_space_group_name_H-M 'P 1 21 1'
_atom_sites_solution_hydrogens geom
_atom_sites_solution_primary heavy
_atom_sites_solution_secondary difmap
_audit_creation_method SHELXL
_cell_angle_alpha 90.00
_cell_angle_beta 96.20(3)
_cell_angle_gamma 90.00
_cell_formula_units_Z 2
_cell_length_a 10.597(2)
_cell_length_b 8.445(2)
_cell_length_c 12.674(3)
_cell_measurement_reflns_used 30
_cell_measurement_temperature 293(2)
_cell_measurement_theta_max 15
_cell_measurement_theta_min 7
_cell_volume 1127.6(4)
_computing_cell_refinement 'Siemens P3/P4-PC V4.27'
_computing_data_collection 'Siemens P3/P4-PC V4.27'
_computing_data_reduction 'Siemens P3/P4-PC V4.27'
_computing_molecular_graphics 'Siemens SHELXTL V5.03 PC'
_computing_publication_material 'Siemens SHELXTL V5.03 PC'
_computing_structure_refinement 'SHELXL-93 (Sheldrick, 1993)'
_computing_structure_solution 'SHELXS-86 (Sheldrick, 1990)'
_diffrn_ambient_temperature 293(2)
_diffrn_measurement_device 'Siemens R3m/V'
_diffrn_measurement_method '\w scans'
_diffrn_radiation_monochromator graphite
_diffrn_radiation_source 'fine-focus sealed tube'
_diffrn_radiation_type MoK\a
_diffrn_radiation_wavelength 0.71073
_diffrn_reflns_av_R_equivalents 0.0442
_diffrn_reflns_av_sigmaI/netI 0.0203
_diffrn_reflns_limit_h_max 12
_diffrn_reflns_limit_h_min 0
_diffrn_reflns_limit_k_max 10
_diffrn_reflns_limit_k_min 0
_diffrn_reflns_limit_l_max 14
_diffrn_reflns_limit_l_min -15
_diffrn_reflns_number 2211
_diffrn_reflns_theta_max 24.98
_diffrn_reflns_theta_min 1.62
_diffrn_standards_decay_% 0
_diffrn_standards_interval_count 198
_diffrn_standards_number 2
_exptl_absorpt_coefficient_mu 5.922
_exptl_absorpt_correction_T_max 0.210
_exptl_absorpt_correction_T_min 0.134
_exptl_absorpt_correction_type semi-emperical
_exptl_crystal_colour Violet
_exptl_crystal_density_diffrn 1.941
_exptl_crystal_description Parallopiped
_exptl_crystal_F_000 636
_exptl_crystal_size_max 0.25
_exptl_crystal_size_mid 0.20
_exptl_crystal_size_min 0.20
_refine_diff_density_max 2.542
_refine_diff_density_min -1.742
_refine_diff_density_rms 0.134
_refine_ls_abs_structure_details 'Flack H D (1983), Acta Cryst. A39, 876-881'
_refine_ls_abs_structure_Flack -0.003(11)
_refine_ls_extinction_method none
_refine_ls_goodness_of_fit_all 1.032
_refine_ls_goodness_of_fit_obs 1.027
_refine_ls_matrix_type full
_refine_ls_number_parameters 262
_refine_ls_number_reflns 2090
_refine_ls_number_restraints 1
_refine_ls_restrained_S_all 1.037
_refine_ls_restrained_S_obs 1.027
_refine_ls_R_factor_all 0.0290
_refine_ls_R_factor_obs 0.0281
_refine_ls_shift/esd_max 0.000
_refine_ls_shift/esd_mean 0.000
_refine_ls_structure_factor_coef Fsqd
_refine_ls_weighting_details 'w=1/[\s^2^(Fo^2^)+(0.0628P)^2^+0.0089P] where P=(Fo^2^+2Fc^2^)/3'
_refine_ls_weighting_scheme calc
_refine_ls_wR_factor_all 0.0707
_refine_ls_wR_factor_obs 0.0694
_reflns_number_observed 2055
_reflns_number_total 2095
_reflns_observed_criterion >2sigma(I)
_cod_data_source_file b307834e.txt
_cod_data_source_block op1
_cod_depositor_comments
;
The following automatic conversions were performed:
'_symmetry_cell_setting' value 'Monoclinic' changed to 'monoclinic'
according to '/home/saulius/struct/CIF-dictionaries/cif_core.dic'
dictionary named 'cif_core.dic' version 2.4.1 from 2010-06-29.

Automatic conversion script
Id: cif_fix_enum 1527 2010-12-29 10:47:43Z saulius 

The following automatic conversions were performed:

'_refine_ls_weighting_scheme' value 'calc
w=1/[\s^2^(Fo^2^)+(0.0628P)^2^+0.0089P] where P=(Fo^2^+2Fc^2^)/3' was
changed to 'calc'. New tag '_refine_ls_weighting_details' was
created. The value of the new tag was set to
'w=1/[\s^2^(Fo^2^)+(0.0628P)^2^+0.0089P] where P=(Fo^2^+2Fc^2^)/3'.

Automatic conversion script
Id: cif_fix_values 3143 2015-03-26 13:38:13Z robertas 

The following automatic conversions were performed:

'_atom_sites_solution_primary' value 'Heavy atom method' was changed
to 'heavy'.

Automatic conversion script
Id: cif_fix_values 6452 2018-10-05 10:23:21Z andrius 
;
_cod_original_sg_symbol_H-M P2(1)
_cod_database_code 7013433

loop_
_symmetry_equiv_pos_as_xyz
'x, y, z'
'-x, y+1/2, -z'

loop_
_atom_site_aniso_label
_atom_site_aniso_U_11
_atom_site_aniso_U_22
_atom_site_aniso_U_33
_atom_site_aniso_U_23
_atom_site_aniso_U_13
_atom_site_aniso_U_12
Re 0.0253(2) 0.0404(2) 0.0234(2) 0.00287(15) 0.00845(10) -0.0010(2)
Cl2 0.0496(12) 0.0467(12) 0.0524(12) -0.0075(10) 0.0112(10) -0.0068(10)
Cl3 0.0467(11) 0.0444(12) 0.0424(10) -0.0014(9) 0.0086(9) -0.0079(10)
Cl1 0.0303(9) 0.0592(14) 0.0373(10) 0.0025(10) 0.0095(8) 0.0023(10)
S 0.043(2) 0.078(2) 0.0462(13) 0.0252(14) 0.0061(11) 0.0080(14)
P 0.0257(9) 0.0464(12) 0.0258(9) 0.0028(9) 0.0069(7) -0.0004(9)
O 0.034(2) 0.050(6) 0.028(2) 0.005(3) 0.012(2) 0.006(3)
N1 0.038(3) 0.048(7) 0.032(3) -0.003(3) 0.010(2) -0.007(3)
N2 0.031(3) 0.034(3) 0.032(3) 0.003(3) 0.006(2) -0.001(3)
C1 0.039(4) 0.054(6) 0.044(4) 0.007(5) 0.020(3) -0.004(5)
C2 0.051(4) 0.063(6) 0.043(4) -0.003(7) 0.024(4) 0.001(7)
C3 0.060(6) 0.066(6) 0.029(4) 0.006(4) 0.020(4) -0.015(5)
C4 0.051(5) 0.071(7) 0.037(4) 0.012(5) 0.012(4) -0.018(5)
C5 0.039(4) 0.045(5) 0.025(4) 0.010(3) 0.002(3) -0.009(4)
C6 0.035(4) 0.044(5) 0.030(4) 0.010(4) 0.000(3) -0.002(4)
C12 0.029(4) 0.050(5) 0.040(4) -0.003(4) 0.002(3) -0.001(4)
C11 0.037(4) 0.066(7) 0.057(6) 0.002(5) -0.007(4) 0.005(5)
C10 0.032(4) 0.088(9) 0.050(5) -0.013(5) 0.010(4) 0.004(5)
C9 0.036(4) 0.092(10) 0.039(4) -0.005(5) 0.012(4) 0.001(5)
C8 0.035(4) 0.060(8) 0.038(4) -0.002(4) 0.012(3) -0.002(4)
C7 0.029(4) 0.040(4) 0.030(4) -0.001(3) 0.006(3) -0.001(3)
C13 0.056(6) 0.054(6) 0.057(6) 0.010(5) 0.026(5) 0.021(5)
C14 0.037(4) 0.083(9) 0.056(5) -0.021(7) 0.013(3) -0.015(7)
C15 0.034(4) 0.045(4) 0.023(4) 0.006(3) 0.014(3) -0.001(4)
C16 0.040(5) 0.060(6) 0.060(6) -0.009(5) 0.021(4) -0.008(5)
C17 0.047(5) 0.051(6) 0.095(8) 0.005(6) 0.039(5) -0.009(5)
C18 0.051(6) 0.072(8) 0.060(6) 0.013(5) 0.035(5) 0.008(5)
C19 0.068(7) 0.086(11) 0.056(6) -0.024(6) 0.030(5) 0.002(6)
C20 0.052(5) 0.067(9) 0.045(5) -0.017(5) 0.016(4) -0.005(5)

loop_
_atom_site_label
_atom_site_type_symbol
_atom_site_fract_x
_atom_site_fract_y
_atom_site_fract_z
_atom_site_U_iso_or_equiv
_atom_site_thermal_displace_type
_atom_site_occupancy
_atom_site_calc_flag
_atom_site_refinement_flags
_atom_site_disorder_group
Re Re 0.31049(2) 0.25096(5) 0.23166(2) 0.02929(12) Uani 1 d . .
Cl2 Cl 0.3712(2) 0.5133(3) 0.2773(2) 0.0491(5) Uani 1 d . .
Cl3 Cl 0.2505(2) -0.0136(3) 0.1900(2) 0.0442(5) Uani 1 d . .
Cl1 Cl 0.5145(2) 0.1628(3) 0.3108(2) 0.0418(5) Uani 1 d . .
S S 0.0278(2) 0.4852(4) -0.0125(2) 0.0556(7) Uani 1 d . .
P P 0.2709(2) 0.1645(3) 0.48702(15) 0.0323(4) Uani 1 d . .
O O 0.2352(5) 0.2282(10) 0.3757(4) 0.037(2) Uani 1 d . .
N1 N 0.3633(6) 0.2861(10) 0.0822(5) 0.039(2) Uani 1 d . .
N2 N 0.1453(6) 0.3339(9) 0.1490(5) 0.0321(14) Uani 1 d . .
C1 C 0.4730(8) 0.2391(16) 0.0475(7) 0.044(2) Uani 1 d . .
H1A H 0.5318 0.1857 0.0944 0.053 Uiso 1 calc R .
C2 C 0.5018(8) 0.2662(20) -0.0527(6) 0.051(2) Uani 1 d . .
H2A H 0.5754 0.2243 -0.0754 0.061 Uiso 1 calc R .
C3 C 0.4187(9) 0.3584(14) -0.1220(7) 0.050(2) Uani 1 d . .
H3A H 0.4386 0.3828 -0.1898 0.060 Uiso 1 calc R .
C4 C 0.3102(9) 0.4104(14) -0.0882(7) 0.052(2) Uani 1 d . .
H4A H 0.2551 0.4729 -0.1326 0.063 Uiso 1 calc R .
C5 C 0.2792(8) 0.3712(11) 0.0136(6) 0.036(2) Uani 1 d . .
C6 C 0.1634(7) 0.3991(10) 0.0546(6) 0.036(2) Uani 1 d . .
C12 C -0.0590(7) 0.4260(12) 0.0916(6) 0.040(2) Uani 1 d . .
C11 C -0.1855(9) 0.4527(14) 0.0999(8) 0.054(3) Uani 1 d . .
H8A H -0.2348 0.5111 0.0486 0.065 Uiso 1 calc R .
C10 C -0.2377(9) 0.3907(16) 0.1863(8) 0.056(3) Uani 1 d . .
H9A H -0.3234 0.4057 0.1928 0.068 Uiso 1 calc R .
C9 C -0.1623(8) 0.3054(15) 0.2639(8) 0.055(3) Uani 1 d . .
H10A H -0.1988 0.2616 0.3207 0.066 Uiso 1 calc R .
C8 C -0.0347(8) 0.2859(13) 0.2568(6) 0.044(3) Uani 1 d . .
H11A H 0.0156 0.2330 0.3103 0.052 Uiso 1 calc R .
C7 C 0.0187(7) 0.3450(10) 0.1704(6) 0.033(2) Uani 1 d . .
C13 C 0.3114(10) -0.0397(13) 0.4863(8) 0.054(3) Uani 1 d . .
H13A H 0.2422 -0.0986 0.4502 0.081 Uiso 1 calc R .
H13B H 0.3281 -0.0770 0.5580 0.081 Uiso 1 calc R .
H13C H 0.3858 -0.0537 0.4502 0.081 Uiso 1 calc R .
C14 C 0.4008(8) 0.2709(23) 0.5543(7) 0.058(3) Uani 1 d . .
H14A H 0.3803 0.3816 0.5553 0.087 Uiso 1 calc R .
H14B H 0.4749 0.2559 0.5180 0.087 Uiso 1 calc R .
H14C H 0.4172 0.2326 0.6258 0.087 Uiso 1 calc R .
C15 C 0.1364(8) 0.1823(11) 0.5607(6) 0.033(2) Uani 1 d . .
C16 C 0.0281(8) 0.0961(14) 0.5303(8) 0.052(2) Uani 1 d . .
H16A H 0.0244 0.0315 0.4706 0.063 Uiso 1 calc R .
C17 C -0.0745(10) 0.1049(14) 0.5878(10) 0.062(3) Uani 1 d . .
H17A H -0.1459 0.0435 0.5678 0.074 Uiso 1 calc R .
C18 C -0.0734(10) 0.2012(14) 0.6728(9) 0.059(3) Uani 1 d . .
H18A H -0.1429 0.2044 0.7117 0.071 Uiso 1 calc R .
C19 C 0.0303(11) 0.2940(16) 0.7016(8) 0.069(4) Uani 1 d . .
H19A H 0.0296 0.3631 0.7586 0.082 Uiso 1 calc R .
C20 C 0.1373(9) 0.2863(15) 0.6464(7) 0.054(3) Uani 1 d . .
H20A H 0.2078 0.3492 0.6664 0.065 Uiso 1 calc R .

loop_
_atom_type_symbol
_atom_type_description
_atom_type_scat_dispersion_real
_atom_type_scat_dispersion_imag
_atom_type_scat_source
C C 0.0033 0.0016 'International Tables Vol C Tables 4.2.6.8 and 6.1.1.4'
H H 0.0000 0.0000 'International Tables Vol C Tables 4.2.6.8 and 6.1.1.4'
N N 0.0061 0.0033 'International Tables Vol C Tables 4.2.6.8 and 6.1.1.4'
O O 0.0106 0.0060 'International Tables Vol C Tables 4.2.6.8 and 6.1.1.4'
P P 0.1023 0.0942 'International Tables Vol C Tables 4.2.6.8 and 6.1.1.4'
S S 0.1246 0.1234 'International Tables Vol C Tables 4.2.6.8 and 6.1.1.4'
Cl Cl 0.1484 0.1585 'International Tables Vol C Tables 4.2.6.8 and 6.1.1.4'
Re Re -1.0185 7.2310 'International Tables Vol C Tables 4.2.6.8 and 6.1.1.4'

loop_
_geom_angle_atom_site_label_1
_geom_angle_atom_site_label_2
_geom_angle_atom_site_label_3
_geom_angle
_geom_angle_site_symmetry_1
_geom_angle_site_symmetry_3
_geom_angle_publ_flag
N1 Re N2 77.5(3) . . y
N1 Re O 172.7(3) . . y
N2 Re O 95.3(2) . . y
N1 Re Cl2 89.8(2) . . y
N2 Re Cl2 90.0(2) . . y
O Re Cl2 89.5(2) . . y
N1 Re Cl3 91.4(2) . . y
N2 Re Cl3 90.8(2) . . y
O Re Cl3 89.4(2) . . y
Cl2 Re Cl3 178.71(8) . . y
N1 Re Cl1 96.2(2) . . y
N2 Re Cl1 173.6(2) . . y
O Re Cl1 91.0(2) . . y
Cl2 Re Cl1 88.81(8) . . y
Cl3 Re Cl1 90.49(8) . . y
C6 S C12 89.2(4) . . ?
O P C13 112.0(5) . . ?
O P C14 111.6(6) . . ?
C13 P C14 108.5(7) . . ?
O P C15 108.7(4) . . ?
C13 P C15 106.9(5) . . ?
C14 P C15 109.0(4) . . ?
P O Re 140.1(4) . . y
C1 N1 C5 118.1(7) . . ?
C1 N1 Re 126.1(6) . . ?
C5 N1 Re 115.8(5) . . ?
C6 N2 C7 112.0(7) . . ?
C6 N2 Re 113.2(5) . . ?
C7 N2 Re 134.7(5) . . ?
N1 C1 C2 123.0(9) . . ?
C1 C2 C3 119.2(9) . . ?
C4 C3 C2 118.7(8) . . ?
C3 C4 C5 120.6(10) . . ?
N1 C5 C6 112.7(6) . . ?
N1 C5 C4 120.2(8) . . ?
C6 C5 C4 126.9(8) . . ?
N2 C6 C5 118.3(7) . . ?
N2 C6 S 114.4(6) . . ?
C5 C6 S 126.6(6) . . ?
C11 C12 C7 121.9(8) . . ?
C11 C12 S 127.1(7) . . ?
C7 C12 S 111.0(6) . . ?
C12 C11 C10 118.3(9) . . ?
C11 C10 C9 120.4(9) . . ?
C8 C9 C10 120.5(10) . . ?
C9 C8 C7 119.9(9) . . ?
C8 C7 N2 127.8(7) . . ?
C8 C7 C12 118.9(7) . . ?
N2 C7 C12 113.3(7) . . ?
C16 C15 C20 119.0(8) . . ?
C16 C15 P 119.7(7) . . ?
C20 C15 P 121.3(7) . . ?
C17 C16 C15 120.3(10) . . ?
C18 C17 C16 121.2(10) . . ?
C17 C18 C19 119.7(9) . . ?
C18 C19 C20 120.8(10) . . ?
C15 C20 C19 118.8(10) . . ?

loop_
_geom_bond_atom_site_label_1
_geom_bond_atom_site_label_2
_geom_bond_distance
_geom_bond_site_symmetry_2
_geom_bond_publ_flag
Re N1 2.054(6) . y
Re N2 2.063(6) . y
Re O 2.078(5) . y
Re Cl2 2.361(3) . y
Re Cl3 2.367(2) . y
Re Cl1 2.402(2) . y
S C6 1.747(8) . ?
S C12 1.760(9) . ?
P O 1.520(6) . y
P C13 1.777(11) . ?
P C14 1.782(11) . ?
P C15 1.793(8) . ?
N1 C1 1.346(11) . ?
N1 C5 1.378(11) . ?
N2 C6 1.350(10) . ?
N2 C7 1.400(10) . ?
C1 C2 1.358(10) . ?
C2 C3 1.41(2) . ?
C3 C4 1.343(14) . ?
C4 C5 1.405(11) . ?
C5 C6 1.403(11) . ?
C12 C11 1.375(13) . ?
C12 C7 1.401(12) . ?
C11 C10 1.38(2) . ?
C10 C9 1.40(2) . ?
C9 C8 1.375(12) . ?
C8 C7 1.380(11) . ?
C15 C16 1.379(13) . ?
C15 C20 1.396(13) . ?
C16 C17 1.375(14) . ?
C17 C18 1.35(2) . ?
C18 C19 1.37(2) . ?
C19 C20 1.396(13) . ?
